data_9005008
loop_
_publ_author_name
'Dal Negro, A.'
'Manoli, S.'
'Secco, L.'
'Piccirillo, E. M.'

_publ_section_title
;
 Megacrystic clinopyroxenes from Victoria (Australia):
 Crystal chemical comparisons of pyroxenes from high and low pressure regimes
 Sample: Bu-13
;
_journal_name_full 'European Journal of Mineralogy'
_journal_page_first 105
_journal_page_last 121
_journal_paper_doi 10.1127/ejm/01/1/0105
_journal_volume 1
_journal_year 1989
_chemical_compound_source 'Victoria, Australia'
_chemical_formula_sum 'Al0.342 Ca0.661 Cr0.003 Fe0.253 Mg0.731 Mn0.007 Na0.132 O6 Si1.826 Ti0.045'
_chemical_name_mineral Diopside
_space_group_IT_number 15
_symmetry_space_group_name_Hall '-C 2yc'
_symmetry_space_group_name_H-M 'C 1 2/c 1'
_cell_angle_alpha 90
_cell_angle_beta 106.58
_cell_angle_gamma 90
_cell_length_a 9.706
_cell_length_b 8.858
_cell_length_c 5.276
_cell_formula_units_Z 4
_cell_volume 434.748
_database_code_amcsd 0006353
_exptl_crystal_density_diffrn 3.371
_cod_original_formula_sum 'Ca.661 Na.132 Fe.253 Mg.731 Mn.007 Al.342 Ti.045 Cr.003 Si1.826 O6'
_cod_database_code 9005008

loop_
_space_group_symop_operation_xyz
x,y,z
1/2+x,1/2+y,z
x,-y,1/2+z
1/2+x,1/2-y,1/2+z
-x,y,1/2-z
1/2-x,1/2+y,1/2-z
-x,-y,-z
1/2-x,1/2-y,-z

loop_
_atom_site_label
_atom_site_fract_x
_atom_site_fract_y
_atom_site_fract_z
_atom_site_occupancy
_atom_site_U_iso_or_equiv
CaM2 0.00000 0.29780 0.25000 0.66100 0.01596
NaM2 0.00000 0.29780 0.25000 0.13200 0.01596
FeM2 0.00000 0.29780 0.25000 0.12500 0.01596
MgM2 0.00000 0.29780 0.25000 0.07500 0.01596
MnM2 0.00000 0.29780 0.25000 0.00700 0.01596
AlM1 0.00000 0.90620 0.25000 0.16800 0.00874
FeM1 0.00000 0.90620 0.25000 0.12800 0.00874
MgM1 0.00000 0.90620 0.25000 0.65600 0.00874
TiM1 0.00000 0.90620 0.25000 0.04500 0.00874
CrM1 0.00000 0.90620 0.25000 0.00300 0.00874
SiT 0.28880 0.09270 0.23210 0.91300 0.00937
AlT 0.28880 0.09270 0.23210 0.08700 0.00937
O1 0.11440 0.08590 0.13890 1.00000 0.01254
O2 0.36310 0.25290 0.32200 1.00000 0.01634
O3 0.35200 0.01810 -0.00150 1.00000 0.01381

loop_
_cod_related_entry_id
_cod_related_entry_database
_cod_related_entry_code
1 AMCSD 0006353
